data_1570932
loop_
_publ_author_name
'Wang, Lei'
'Qiao, Si-Bo'
'Chen, Yan-Ting'
'Ma, Xun'
'Wei, Wei-Ming'
'Zhang, Jun'
'Du, Lin'
'Zhao, Qi-Hua'

_publ_section_title
;
 [2 + 2] cycloaddition and its photomechanical effects on 1D coordination
 polymers with reversible amide bonds and coordination site regulation.
;
_journal_issue 11
_journal_name_full 'Chemical science'
_journal_page_first 3971
_journal_page_last 3979
_journal_paper_doi 10.1039/d3sc06098e
_journal_volume 15
_journal_year 2024
_chemical_formula_moiety 'C3 H2.857 Cd0.143 N0.286 O1.143 S0.143, 0.143(H2 O)'
_chemical_formula_sum 'C H Cd0.07 I0 N O S'
_chemical_formula_weight 83.12
_space_group_crystal_system triclinic
_space_group_IT_number 2
_space_group_name_Hall '-P 1'
_space_group_name_H-M_alt 'P -1'
_atom_sites_solution_hydrogens mixed
_atom_sites_solution_primary dual
_audit_creation_date 2023-09-13
_audit_creation_method
;
Olex2 1.3
(compiled 2020.11.12 svn.r5f609507 for OlexSys, GUI svn.r6408)
;
_audit_update_record
;
2023-09-20 deposited with the CCDC.	2024-02-05 downloaded from the CCDC.
;
_cell_angle_alpha 93.007(2)
_cell_angle_beta 101.743(2)
_cell_angle_gamma 118.813(2)
_cell_formula_units_Z 14
_cell_length_a 10.2530(4)
_cell_length_b 10.3656(5)
_cell_length_c 12.3264(6)
_cell_measurement_reflns_used 9761
_cell_measurement_temperature 100.0
_cell_measurement_theta_max 28.35
_cell_measurement_theta_min 2.52
_cell_volume 1106.38(9)
_computing_molecular_graphics 'Olex2 1.3 (Dolomanov et al., 2009)'
_computing_publication_material 'Olex2 1.3 (Dolomanov et al., 2009)'
_computing_structure_refinement 'SHELXL 2018/3 (Sheldrick, 2015)'
_computing_structure_solution 'SHELXT 2014/5 (Sheldrick, 2014)'
_diffrn_ambient_temperature 100.0
_diffrn_measured_fraction_theta_full 1.000
_diffrn_measured_fraction_theta_max 0.998
_diffrn_measurement_device_type 'CCD area detector'
_diffrn_measurement_method 'phi and omega scans'
_diffrn_radiation_monochromator graphite
_diffrn_radiation_type MoK\a
_diffrn_radiation_wavelength 0.71073
_diffrn_reflns_av_R_equivalents 0.0395
_diffrn_reflns_av_unetI/netI 0.0195
_diffrn_reflns_Laue_measured_fraction_full 1.000
_diffrn_reflns_Laue_measured_fraction_max 0.998
_diffrn_reflns_limit_h_max 12
_diffrn_reflns_limit_h_min -13
_diffrn_reflns_limit_k_max 13
_diffrn_reflns_limit_k_min -13
_diffrn_reflns_limit_l_max 16
_diffrn_reflns_limit_l_min -16
_diffrn_reflns_number 48654
_diffrn_reflns_point_group_measured_fraction_full 1.000
_diffrn_reflns_point_group_measured_fraction_max 0.998
_diffrn_reflns_theta_full 25.242
_diffrn_reflns_theta_max 28.371
_diffrn_reflns_theta_min 2.278
_diffrn_source_current 1.4
_diffrn_source_power 0.07
_diffrn_source_voltage 50.0
_exptl_absorpt_coefficient_mu 1.223
_exptl_absorpt_correction_T_max 0.7457
_exptl_absorpt_correction_T_min 0.6762
_exptl_absorpt_correction_type none
_exptl_absorpt_process_details
;
SADABS-2016/2 (Bruker,2016/2) was used for absorption correction.
wR2(int) was 0.0759 before and 0.0512 after correction.
The Ratio of minimum to maximum transmission is 0.9068.
The \l/2 correction factor is Not present.
;
_exptl_crystal_density_diffrn 1.746
_exptl_crystal_F_000 580
_refine_diff_density_max 0.843
_refine_diff_density_min -0.605
_refine_diff_density_rms 0.080
_refine_ls_extinction_method none
_refine_ls_goodness_of_fit_ref 1.054
_refine_ls_hydrogen_treatment constr
_refine_ls_matrix_type full
_refine_ls_number_parameters 313
_refine_ls_number_reflns 5517
_refine_ls_number_restraints 0
_refine_ls_restrained_S_all 1.054
_refine_ls_R_factor_all 0.0254
_refine_ls_R_factor_gt 0.0224
_refine_ls_shift/su_max 0.003
_refine_ls_shift/su_mean 0.000
_refine_ls_structure_factor_coef Fsqd
_refine_ls_weighting_details 'w=1/[\s^2^(Fo^2^)+(0.0282P)^2^+1.0756P] where P=(Fo^2^+2Fc^2^)/3'
_refine_ls_weighting_scheme calc
_refine_ls_wR_factor_gt 0.0566
_refine_ls_wR_factor_ref 0.0580
_reflns_Friedel_coverage 0.000
_reflns_number_gt 5126
_reflns_number_total 5517
_reflns_threshold_expression 'I > 2\s(I)'
_cod_data_source_file d3sc06098e6.cif
_cod_data_source_block mo_wl230628b_0m
_cod_depositor_comments 'Adding full bibliography for 1570931--1570933.cif.'
_cod_database_code 1570932
_shelx_shelxl_version_number 2018/3
_shelx_space_group_comment
;
The symmetry employed for this shelxl refinement is uniquely defined
by the following loop, which should always be used as a source of
symmetry information in preference to the above space-group names.
They are only intended as comments.
;
_olex2_refinement_description
;
1. Fixed Uiso
 At 1.2 times of:
  All C(H) groups, All N(H) groups
 At 1.5 times of:
  All C(H,H,H) groups, All O(H,H) groups
2.a Free rotating group:
 O9(H9A,H9B)
2.b Rotating group:
 O3(H3A,H3B), O2(H2A,H2B)
2.c Aromatic/amide H refined with riding coordinates:
 N2(H2), C16(H16), C3(H3), C15(H15), C19(H19), C10(H10), C12(H12), C5(H5),
 C11(H11), C9(H9), C1(H1), C2(H2C), C6(H6)
2.d Idealised Me refined as rotating group:
 C21(H21A,H21B,H21C)
;
_olex2_submission_special_instructions 'No special instructions were received'

loop_
_space_group_symop_operation_xyz
'x, y, z'
'-x, -y, -z'

loop_
_atom_site_label
_atom_site_type_symbol
_atom_site_fract_x
_atom_site_fract_y
_atom_site_fract_z
_atom_site_U_iso_or_equiv
_atom_site_adp_type
_atom_site_occupancy
_atom_site_site_symmetry_order
_atom_site_calc_flag
_atom_site_refinement_flags_posn
_atom_site_refinement_flags_adp
_atom_site_refinement_flags_occupancy
_atom_site_disorder_assembly
_atom_site_disorder_group
Cd1 Cd 0.90291(2) 0.72696(2) 0.51589(2) 0.01204(5) Uani 1 1 d . . . . .
S1 S 0.02104(6) 0.22358(6) 0.90111(4) 0.02425(11) Uani 1 1 d . . . . .
O6 O 0.09033(15) 0.85737(15) 0.42254(12) 0.0169(3) Uani 1 1 d . . . . .
O4 O 0.75286(14) 0.79813(15) 0.39895(11) 0.0153(3) Uani 1 1 d . . . . .
O3 O 0.79398(15) 0.50273(15) 0.39674(11) 0.0175(3) Uani 1 1 d . . . . .
H3A H 0.694352 0.464536 0.375098 0.026 Uiso 1 1 d R U . . .
H3B H 0.806321 0.438426 0.433839 0.026 Uiso 1 1 d R U . . .
O8 O 0.47664(15) 1.05251(15) 0.19863(11) 0.0170(3) Uani 1 1 d . . . . .
O5 O 0.64996(16) 0.72794(16) 0.54115(12) 0.0201(3) Uani 1 1 d . . . . .
O9 O 0.51155(16) 0.67565(16) 0.71313(12) 0.0195(3) Uani 1 1 d G . . . .
H9A H 0.555341 0.703132 0.658447 0.029 Uiso 1 1 d G U . . .
H9B H 0.527358 0.758188 0.749608 0.029 Uiso 1 1 d G U . . .
O2 O 1.01436(15) 0.94893(15) 0.64634(11) 0.0170(3) Uani 1 1 d . . . . .
H2A H 1.099351 1.015974 0.632528 0.026 Uiso 1 1 d R U . . .
H2B H 0.954491 0.987356 0.636116 0.026 Uiso 1 1 d R U . . .
O7 O 0.14450(15) 0.71329(15) 0.52593(11) 0.0160(3) Uani 1 1 d . . . . .
O1 O 0.59792(18) 0.30390(18) 0.95875(13) 0.0273(3) Uani 1 1 d . . . . .
N1 N 0.87031(18) 0.59609(17) 0.66212(13) 0.0136(3) Uani 1 1 d . . . . .
N2 N 0.58241(18) 0.43623(18) 0.81963(13) 0.0154(3) Uani 1 1 d . . . . .
H2 H 0.524028 0.467898 0.781909 0.018 Uiso 1 1 calc R U . . .
C16 C 0.41450(19) 0.79402(19) 0.45114(15) 0.0122(3) Uani 1 1 d . . . . .
H16 H 0.399426 0.736733 0.509860 0.015 Uiso 1 1 calc R U . . .
C14 C 0.54067(19) 0.83143(19) 0.40728(15) 0.0121(3) Uani 1 1 d . . . . .
C3 C 0.10848(19) 0.16519(18) 1.09684(15) 0.0118(3) Uani 1 1 d . . . . .
H3 H 0.167107 0.152118 1.161065 0.014 Uiso 1 1 calc R U . . .
C15 C 0.5635(2) 0.9157(2) 0.32089(15) 0.0129(3) Uani 1 1 d . . . . .
H15 H 0.648418 0.939557 0.289934 0.015 Uiso 1 1 calc R U . . .
C18 C 0.1737(2) 0.80107(19) 0.45554(15) 0.0127(3) Uani 1 1 d . . . . .
C8 C 0.7221(2) 0.4785(2) 0.79230(15) 0.0140(3) Uani 1 1 d . . . . .
C19 C 0.3343(2) 0.9270(2) 0.32419(15) 0.0132(3) Uani 1 1 d . . . . .
H19 H 0.264521 0.960446 0.296154 0.016 Uiso 1 1 calc R U . . .
C17 C 0.31028(19) 0.84067(19) 0.40885(15) 0.0118(3) Uani 1 1 d . . . . .
C13 C 0.6542(2) 0.7823(2) 0.45262(15) 0.0134(3) Uani 1 1 d . . . . .
C20 C 0.4608(2) 0.9642(2) 0.28070(15) 0.0129(3) Uani 1 1 d . . . . .
C10 C 0.7410(2) 0.5433(2) 0.69589(15) 0.0139(3) Uani 1 1 d . . . . .
H10 H 0.657475 0.550122 0.652184 0.017 Uiso 1 1 calc R U . . .
C12 C 0.9862(2) 0.5819(2) 0.72233(16) 0.0166(4) Uani 1 1 d . . . . .
H12 H 1.078691 0.618243 0.698952 0.020 Uiso 1 1 calc R U . . .
C5 C 0.3109(2) 0.2561(2) 0.98501(16) 0.0173(4) Uani 1 1 d . . . . .
H5 H 0.373892 0.234065 1.039531 0.021 Uiso 1 1 calc R U . . .
C11 C 0.9750(2) 0.5161(2) 0.81707(16) 0.0192(4) Uani 1 1 d . . . . .
H11 H 1.058772 0.506793 0.857116 0.023 Uiso 1 1 calc R U . . .
C9 C 0.8421(2) 0.4635(2) 0.85419(16) 0.0177(4) Uani 1 1 d . . . . .
H9 H 0.833440 0.418720 0.919622 0.021 Uiso 1 1 calc R U . . .
C4 C 0.1610(2) 0.2169(2) 1.00065(16) 0.0161(3) Uani 1 1 d . . . . .
C21 C 0.6045(2) 1.0888(2) 0.15031(18) 0.0218(4) Uani 1 1 d . . . . .
H21A H 0.604484 1.151614 0.093594 0.033 Uiso 1 1 calc R U . . .
H21B H 0.594391 0.996451 0.114861 0.033 Uiso 1 1 calc R U . . .
H21C H 0.701332 1.142976 0.209638 0.033 Uiso 1 1 calc R U . . .
C7 C 0.5263(2) 0.3512(2) 0.89838(16) 0.0173(4) Uani 1 1 d . . . . .
C1 C -0.1058(2) 0.1621(2) 0.98234(19) 0.0243(4) Uani 1 1 d . . . . .
H1 H -0.206879 0.147809 0.960478 0.029 Uiso 1 1 calc R U . . .
C2 C -0.0462(2) 0.1359(2) 1.08189(17) 0.0205(4) Uani 1 1 d . . . . .
H2C H -0.102189 0.101185 1.136840 0.025 Uiso 1 1 calc R U . . .
C6 C 0.3709(2) 0.3202(2) 0.90202(16) 0.0180(4) Uani 1 1 d . . . . .
H6 H 0.313428 0.345652 0.845606 0.022 Uiso 1 1 calc R U . . .

loop_
_atom_site_aniso_label
_atom_site_aniso_U_11
_atom_site_aniso_U_22
_atom_site_aniso_U_33
_atom_site_aniso_U_23
_atom_site_aniso_U_13
_atom_site_aniso_U_12
Cd1 0.01188(7) 0.01384(7) 0.01474(7) 0.00690(5) 0.00596(5) 0.00840(5)
S1 0.0237(2) 0.0276(3) 0.0232(3) 0.0089(2) 0.0062(2) 0.0137(2)
O6 0.0148(6) 0.0196(7) 0.0240(7) 0.0093(5) 0.0090(5) 0.0125(5)
O4 0.0130(6) 0.0184(6) 0.0197(7) 0.0065(5) 0.0071(5) 0.0105(5)
O3 0.0173(6) 0.0165(6) 0.0200(7) 0.0042(5) 0.0032(5) 0.0101(5)
O8 0.0165(6) 0.0231(7) 0.0184(7) 0.0136(5) 0.0092(5) 0.0125(6)
O5 0.0211(7) 0.0281(7) 0.0226(7) 0.0153(6) 0.0106(6) 0.0182(6)
O9 0.0205(7) 0.0237(7) 0.0192(7) 0.0066(6) 0.0073(5) 0.0137(6)
O2 0.0173(6) 0.0160(6) 0.0206(7) 0.0069(5) 0.0075(5) 0.0092(5)
O7 0.0156(6) 0.0175(6) 0.0204(7) 0.0091(5) 0.0087(5) 0.0103(5)
O1 0.0273(8) 0.0370(9) 0.0300(8) 0.0237(7) 0.0154(6) 0.0209(7)
N1 0.0165(7) 0.0132(7) 0.0138(7) 0.0042(6) 0.0056(6) 0.0088(6)
N2 0.0170(7) 0.0183(8) 0.0151(7) 0.0067(6) 0.0070(6) 0.0107(6)
C16 0.0122(8) 0.0128(8) 0.0130(8) 0.0045(6) 0.0042(6) 0.0068(7)
C14 0.0113(8) 0.0122(8) 0.0135(8) 0.0028(6) 0.0029(6) 0.0066(6)
C3 0.0089(7) 0.0078(7) 0.0159(8) -0.0029(6) 0.0043(6) 0.0021(6)
C15 0.0118(8) 0.0148(8) 0.0131(8) 0.0033(6) 0.0043(6) 0.0069(7)
C18 0.0108(7) 0.0118(8) 0.0153(8) 0.0018(6) 0.0034(6) 0.0056(6)
C8 0.0176(8) 0.0120(8) 0.0136(8) 0.0029(6) 0.0055(7) 0.0078(7)
C19 0.0126(8) 0.0150(8) 0.0145(8) 0.0042(7) 0.0030(6) 0.0088(7)
C17 0.0101(7) 0.0108(8) 0.0145(8) 0.0022(6) 0.0034(6) 0.0053(6)
C13 0.0116(8) 0.0124(8) 0.0164(8) 0.0033(7) 0.0030(6) 0.0063(7)
C20 0.0134(8) 0.0137(8) 0.0121(8) 0.0046(6) 0.0033(6) 0.0069(7)
C10 0.0164(8) 0.0132(8) 0.0141(8) 0.0047(7) 0.0048(7) 0.0086(7)
C12 0.0179(9) 0.0167(9) 0.0186(9) 0.0056(7) 0.0066(7) 0.0103(7)
C5 0.0183(9) 0.0168(9) 0.0176(9) 0.0043(7) 0.0060(7) 0.0089(7)
C11 0.0202(9) 0.0232(10) 0.0190(9) 0.0080(8) 0.0052(7) 0.0140(8)
C9 0.0226(9) 0.0190(9) 0.0143(8) 0.0078(7) 0.0060(7) 0.0118(8)
C4 0.0166(8) 0.0153(8) 0.0158(9) 0.0037(7) 0.0041(7) 0.0075(7)
C21 0.0212(9) 0.0282(10) 0.0252(10) 0.0158(8) 0.0139(8) 0.0154(8)
C7 0.0208(9) 0.0169(9) 0.0156(9) 0.0052(7) 0.0068(7) 0.0096(7)
C1 0.0185(9) 0.0232(10) 0.0311(11) 0.0038(8) 0.0062(8) 0.0107(8)
C2 0.0212(9) 0.0163(9) 0.0239(10) 0.0022(8) 0.0109(8) 0.0077(8)
C6 0.0192(9) 0.0200(9) 0.0166(9) 0.0058(7) 0.0062(7) 0.0103(8)

loop_
_atom_type_symbol
_atom_type_description
_atom_type_scat_dispersion_real
_atom_type_scat_dispersion_imag
_atom_type_scat_source
C C 0.0033 0.0016 'International Tables Vol C Tables 4.2.6.8 and 6.1.1.4'
H H 0.0000 0.0000 'International Tables Vol C Tables 4.2.6.8 and 6.1.1.4'
N N 0.0061 0.0033 'International Tables Vol C Tables 4.2.6.8 and 6.1.1.4'
O O 0.0106 0.0060 'International Tables Vol C Tables 4.2.6.8 and 6.1.1.4'
S S 0.1246 0.1234 'International Tables Vol C Tables 4.2.6.8 and 6.1.1.4'
I I -0.4742 1.8119 'International Tables Vol C Tables 4.2.6.8 and 6.1.1.4'
Cd Cd -0.8075 1.2024 'International Tables Vol C Tables 4.2.6.8 and 6.1.1.4'

loop_
_geom_angle_atom_site_label_1
_geom_angle_atom_site_label_2
_geom_angle_atom_site_label_3
_geom_angle
_geom_angle_site_symmetry_1
_geom_angle_site_symmetry_3
_geom_angle_publ_flag
O6 Cd1 O2 87.44(5) 1_655 . ?
O6 Cd1 O7 53.94(4) 1_655 1_655 ?
O4 Cd1 O6 86.05(5) . 1_655 ?
O4 Cd1 O2 91.36(5) . . ?
O4 Cd1 O7 138.14(4) . 1_655 ?
O3 Cd1 O6 94.74(5) . 1_655 ?
O3 Cd1 O4 91.22(5) . . ?
O3 Cd1 O2 176.74(5) . . ?
O3 Cd1 O7 81.56(5) . 1_655 ?
O2 Cd1 O7 97.82(5) . 1_655 ?
N1 Cd1 O6 139.71(5) . 1_655 ?
N1 Cd1 O4 134.16(5) . . ?
N1 Cd1 O3 87.83(5) . . ?
N1 Cd1 O2 88.94(5) . . ?
N1 Cd1 O7 86.97(5) . 1_655 ?
C1 S1 C4 92.33(10) . . ?
C18 O6 Cd1 96.76(11) . 1_455 ?
C13 O4 Cd1 101.69(11) . . ?
Cd1 O3 H3A 109.4 . . ?
Cd1 O3 H3B 109.4 . . ?
H3A O3 H3B 104.4 . . ?
C20 O8 C21 116.55(14) . . ?
H9A O9 H9B 104.5 . . ?
Cd1 O2 H2A 109.6 . . ?
Cd1 O2 H2B 109.6 . . ?
H2A O2 H2B 104.4 . . ?
C18 O7 Cd1 87.43(10) . 1_455 ?
C10 N1 Cd1 120.99(12) . . ?
C10 N1 C12 118.04(16) . . ?
C12 N1 Cd1 120.71(12) . . ?
C8 N2 H2 116.3 . . ?
C7 N2 H2 116.3 . . ?
C7 N2 C8 127.46(16) . . ?
C14 C16 H16 120.0 . . ?
C14 C16 C17 119.99(16) . . ?
C17 C16 H16 120.0 . . ?
C16 C14 C15 120.28(16) . . ?
C16 C14 C13 120.42(15) . . ?
C15 C14 C13 119.30(15) . . ?
C4 C3 H3 125.2 . . ?
C4 C3 C2 109.61(16) . . ?
C2 C3 H3 125.2 . . ?
C14 C15 H15 120.3 . . ?
C20 C15 C14 119.38(16) . . ?
C20 C15 H15 120.3 . . ?
O6 C18 C17 118.45(16) . . ?
O7 C18 O6 121.64(16) . . ?
O7 C18 C17 119.91(15) . . ?
C10 C8 N2 116.25(16) . . ?
C9 C8 N2 125.29(16) . . ?
C9 C8 C10 118.45(17) . . ?
C17 C19 H19 120.1 . . ?
C20 C19 H19 120.1 . . ?
C20 C19 C17 119.90(16) . . ?
C16 C17 C18 120.49(15) . . ?
C19 C17 C16 119.85(16) . . ?
C19 C17 C18 119.64(15) . . ?
O4 C13 C14 118.09(16) . . ?
O5 C13 O4 121.85(16) . . ?
O5 C13 C14 120.06(16) . . ?
O8 C20 C15 123.70(15) . . ?
O8 C20 C19 115.71(15) . . ?
C15 C20 C19 120.58(16) . . ?
N1 C10 C8 123.31(17) . . ?
N1 C10 H10 118.3 . . ?
C8 C10 H10 118.3 . . ?
N1 C12 H12 119.0 . . ?
N1 C12 C11 122.04(17) . . ?
C11 C12 H12 119.0 . . ?
C4 C5 H5 116.4 . . ?
C4 C5 C6 114.27(12) . 2_667 ?
C6 C5 H5 116.4 . . ?
C6 C5 H5 86.0 2_667 . ?
C6 C5 C4 127.17(18) . . ?
C6 C5 C6 69.60(12) . 2_667 ?
C12 C11 H11 119.8 . . ?
C12 C11 C9 120.37(18) . . ?
C9 C11 H11 119.8 . . ?
C8 C9 H9 121.1 . . ?
C11 C9 C8 117.74(17) . . ?
C11 C9 H9 121.1 . . ?
C3 C4 S1 111.54(13) . . ?
C3 C4 C5 125.39(17) . . ?
C5 C4 S1 123.06(14) . . ?
O8 C21 H21A 109.5 . . ?
O8 C21 H21B 109.5 . . ?
O8 C21 H21C 109.5 . . ?
H21A C21 H21B 109.5 . . ?
H21A C21 H21C 109.5 . . ?
H21B C21 H21C 109.5 . . ?
O1 C7 N2 122.83(18) . . ?
O1 C7 C6 123.37(17) . . ?
N2 C7 C6 113.79(16) . . ?
S1 C1 H1 123.8 . . ?
C2 C1 S1 112.38(16) . . ?
C2 C1 H1 123.8 . . ?
C3 C2 H2C 122.9 . . ?
C1 C2 C3 114.13(18) . . ?
C1 C2 H2C 122.9 . . ?
C5 C6 C7 119.98(18) . . ?
C5 C6 H6 120.0 . . ?
C7 C6 H6 120.0 . . ?

loop_
_geom_bond_atom_site_label_1
_geom_bond_atom_site_label_2
_geom_bond_distance
_geom_bond_site_symmetry_2
_geom_bond_publ_flag
Cd1 O6 2.3245(13) 1_655 ?
Cd1 O4 2.3003(13) . ?
Cd1 O3 2.2976(13) . ?
Cd1 O2 2.3484(14) . ?
Cd1 O7 2.5272(13) 1_655 ?
Cd1 N1 2.2948(15) . ?
S1 C4 1.7194(19) . ?
S1 C1 1.702(2) . ?
O6 C18 1.265(2) . ?
O4 C13 1.270(2) . ?
O3 H3A 0.8715 . ?
O3 H3B 0.8713 . ?
O8 C20 1.382(2) . ?
O8 C21 1.442(2) . ?
O5 C13 1.253(2) . ?
O9 H9A 0.8701 . ?
O9 H9B 0.8699 . ?
O2 H2A 0.8720 . ?
O2 H2B 0.8722 . ?
O7 C18 1.264(2) . ?
O1 C7 1.223(2) . ?
N1 C10 1.334(2) . ?
N1 C12 1.344(2) . ?
N2 H2 0.8800 . ?
N2 C8 1.401(2) . ?
N2 C7 1.370(2) . ?
C16 H16 0.9500 . ?
C16 C14 1.393(2) . ?
C16 C17 1.395(2) . ?
C14 C15 1.398(2) . ?
C14 C13 1.504(2) . ?
C3 H3 0.9500 . ?
C3 C4 1.425(2) . ?
C3 C2 1.433(3) . ?
C15 H15 0.9500 . ?
C15 C20 1.390(2) . ?
C18 C17 1.503(2) . ?
C8 C10 1.397(2) . ?
C8 C9 1.391(3) . ?
C19 H19 0.9500 . ?
C19 C17 1.393(2) . ?
C19 C20 1.393(2) . ?
C10 H10 0.9500 . ?
C12 H12 0.9500 . ?
C12 C11 1.380(3) . ?
C5 H5 0.9500 . ?
C5 C4 1.447(3) . ?
C5 C6 3.945(3) 2_667 ?
C5 C6 1.341(3) . ?
C11 H11 0.9500 . ?
C11 C9 1.388(3) . ?
C9 H9 0.9500 . ?
C21 H21A 0.9800 . ?
C21 H21B 0.9800 . ?
C21 H21C 0.9800 . ?
C7 C6 1.477(3) . ?
C1 H1 0.9500 . ?
C1 C2 1.357(3) . ?
C2 H2C 0.9500 . ?
C6 H6 0.9500 . ?

loop_
_geom_torsion_atom_site_label_1
_geom_torsion_atom_site_label_2
_geom_torsion_atom_site_label_3
_geom_torsion_atom_site_label_4
_geom_torsion
_geom_torsion_site_symmetry_1
_geom_torsion_site_symmetry_2
_geom_torsion_site_symmetry_3
_geom_torsion_site_symmetry_4
_geom_torsion_publ_flag
Cd1 O6 C18 O7 -5.13(19) 1_455 . . . ?
Cd1 O6 C18 C17 174.79(13) 1_455 . . . ?
Cd1 O4 C13 O5 -5.0(2) . . . . ?
Cd1 O4 C13 C14 174.75(13) . . . . ?
Cd1 O7 C18 O6 4.69(17) 1_455 . . . ?
Cd1 O7 C18 C17 -175.23(15) 1_455 . . . ?
Cd1 N1 C10 C8 -172.24(13) . . . . ?
Cd1 N1 C12 C11 173.82(14) . . . . ?
S1 C1 C2 C3 0.0(2) . . . . ?
O6 C18 C17 C16 173.34(16) . . . . ?
O6 C18 C17 C19 -5.4(3) . . . . ?
O7 C18 C17 C16 -6.7(3) . . . . ?
O7 C18 C17 C19 174.47(17) . . . . ?
O1 C7 C6 C5 10.1(3) . . . . ?
N1 C12 C11 C9 -0.8(3) . . . . ?
N2 C8 C10 N1 176.55(16) . . . . ?
N2 C8 C9 C11 -177.79(18) . . . . ?
N2 C7 C6 C5 -170.86(18) . . . . ?
C16 C14 C15 C20 1.2(3) . . . . ?
C16 C14 C13 O4 169.11(16) . . . . ?
C16 C14 C13 O5 -11.1(3) . . . . ?
C14 C16 C17 C18 -179.97(16) . . . . ?
C14 C16 C17 C19 -1.2(3) . . . . ?
C14 C15 C20 O8 177.51(16) . . . . ?
C14 C15 C20 C19 -1.3(3) . . . . ?
C15 C14 C13 O4 -11.2(3) . . . . ?
C15 C14 C13 O5 168.61(17) . . . . ?
C8 N2 C7 O1 2.2(3) . . . . ?
C8 N2 C7 C6 -176.85(17) . . . . ?
C17 C16 C14 C15 0.0(3) . . . . ?
C17 C16 C14 C13 179.73(16) . . . . ?
C17 C19 C20 O8 -178.77(16) . . . . ?
C17 C19 C20 C15 0.1(3) . . . . ?
C13 C14 C15 C20 -178.50(16) . . . . ?
C20 C19 C17 C16 1.1(3) . . . . ?
C20 C19 C17 C18 179.92(16) . . . . ?
C10 N1 C12 C11 -0.5(3) . . . . ?
C10 C8 C9 C11 0.9(3) . . . . ?
C12 N1 C10 C8 2.0(3) . . . . ?
C12 C11 C9 C8 0.5(3) . . . . ?
C9 C8 C10 N1 -2.3(3) . . . . ?
C4 S1 C1 C2 -0.37(17) . . . . ?
C4 C3 C2 C1 0.5(2) . . . . ?
C4 C5 C6 C7 -179.37(18) . . . . ?
C21 O8 C20 C15 2.8(3) . . . . ?
C21 O8 C20 C19 -178.33(16) . . . . ?
C7 N2 C8 C10 169.26(18) . . . . ?
C7 N2 C8 C9 -12.0(3) . . . . ?
C1 S1 C4 C3 0.66(15) . . . . ?
C1 S1 C4 C5 179.23(17) . . . . ?
C2 C3 C4 S1 -0.77(19) . . . . ?
C2 C3 C4 C5 -179.29(18) . . . . ?
C6 C5 C4 S1 91.53(15) 2_667 . . . ?
C6 C5 C4 S1 9.5(3) . . . . ?
C6 C5 C4 C3 -90.11(19) 2_667 . . . ?
C6 C5 C4 C3 -172.18(19) . . . . ?
C6 C5 C6 C7 75.07(17) 2_667 . . . ?
